data_7130987
loop_
_publ_author_name
'\<Cern\'a, Michaela'
'Seed, John A.'
'Garrido Fernandez, Sara'
'Janicke, Michael T.'
'Scott, Brian L.'
'Whitehead, George F. S.'
'Gaunt, Andrew J.'
'Goodwin, Conrad A. P.'

_publ_section_title
;
 Isostructural \s-hydrocarbyl phospholide complexes of uranium, neptunium,
 and plutonium
;
_journal_name_full 'Chemical Communications'
_journal_paper_doi 10.1039/D2CC04803E
_journal_year 2022
_chemical_formula_moiety 'C20 H34 Cl2 K Np O P2'
_chemical_formula_sum 'C20 H34 Cl2 K Np O P2'
_chemical_formula_weight 699.41
_space_group_crystal_system monoclinic
_space_group_IT_number 14
_space_group_name_Hall '-P 2yn'
_space_group_name_H-M_alt 'P 1 21/n 1'
_atom_sites_solution_hydrogens geom
_audit_creation_date 2022-07-25
_audit_creation_method
;
Olex2 1.5
(compiled 2022.04.07 svn.rca3783a0 for OlexSys, GUI svn.r6498)
;
_audit_update_record
;
2022-07-28 deposited with the CCDC.	2022-10-28 downloaded from the CCDC.
;
_cell_angle_alpha 90
_cell_angle_beta 101.370(2)
_cell_angle_gamma 90
_cell_formula_units_Z 4
_cell_length_a 16.1677(3)
_cell_length_b 8.70020(10)
_cell_length_c 18.9428(3)
_cell_measurement_reflns_used 13517
_cell_measurement_temperature 101(1)
_cell_measurement_theta_max 34.0500
_cell_measurement_theta_min 2.5730
_cell_volume 2612.24(7)
_computing_cell_refinement 'CrysAlisPro 1.171.42.54a (Rigaku OD, 2022)'
_computing_data_collection 'CrysAlisPro 1.171.42.54a (Rigaku OD, 2022)'
_computing_data_reduction 'CrysAlisPro 1.171.42.54a (Rigaku OD, 2022)'
_computing_molecular_graphics 'Olex2 1.5 (Dolomanov et al., 2009)'
_computing_publication_material 'Olex2 1.5 (Dolomanov et al., 2009)'
_computing_structure_refinement 'SHELXL 2018/3 (Sheldrick, 2015)'
_computing_structure_solution 'SHELXT  (Sheldrick, 2015)'
_diffrn_ambient_temperature 101.0(10)
_diffrn_measured_fraction_theta_full 0.884
_diffrn_measured_fraction_theta_max 0.874
_diffrn_measurement_details
;
List of Runs (angles in degrees, time in seconds):

  # Type    Start    End  Width  t~exp~   \w     \q     \k     \f   Frames
#--------------------------------------------------------------------------
  1  \w      2.24 185.24   0.50   30.00    --   28.00  73.78 -25.76  366
  2  \w      2.24 185.24   0.50   30.00    --   28.00  73.78  64.24  366
  3  \w      2.24 185.24   0.50   30.00    --   28.00  73.78 154.24  366
  4  \w      2.24 185.24   0.50   30.00    --   28.00  73.78-115.76  366
;
_diffrn_measurement_device 'abstract diffractometer'
_diffrn_measurement_device_type 'Saxi-CrysAlisPro-abstract goniometer imported SAXI images'
_diffrn_measurement_method '\w scans'
_diffrn_radiation_type MoK\a
_diffrn_radiation_wavelength 0.71073
_diffrn_reflns_av_R_equivalents 0.0623
_diffrn_reflns_av_unetI/netI 0.1902
_diffrn_reflns_Laue_measured_fraction_full 0.884
_diffrn_reflns_Laue_measured_fraction_max 0.874
_diffrn_reflns_limit_h_max 20
_diffrn_reflns_limit_h_min -20
_diffrn_reflns_limit_k_max 10
_diffrn_reflns_limit_k_min -10
_diffrn_reflns_limit_l_max 23
_diffrn_reflns_limit_l_min -23
_diffrn_reflns_number 10354
_diffrn_reflns_point_group_measured_fraction_full 0.884
_diffrn_reflns_point_group_measured_fraction_max 0.874
_diffrn_reflns_theta_full 25.242
_diffrn_reflns_theta_max 26.357
_diffrn_reflns_theta_min 4.513
_exptl_absorpt_coefficient_mu 4.473
_exptl_absorpt_correction_T_max 1.00000
_exptl_absorpt_correction_T_min 0.56214
_exptl_absorpt_correction_type multi-scan
_exptl_absorpt_process_details
;
CrysAlisPro 1.171.42.54a (Rigaku Oxford Diffraction, 2022)
Empirical absorption correction using spherical harmonics,
implemented in SCALE3 ABSPACK scaling algorithm.
;
_exptl_crystal_colour 'clear violet'
_exptl_crystal_colour_lustre clear
_exptl_crystal_colour_primary violet
_exptl_crystal_density_diffrn 1.778
_exptl_crystal_description plate
_exptl_crystal_F_000 1352
_exptl_crystal_preparation 'By CAPG.'
_exptl_crystal_recrystallization_method 'From Et2O.'
_exptl_crystal_size_max 0.5
_exptl_crystal_size_mid 0.09
_exptl_crystal_size_min 0.05
_refine_diff_density_max 2.209
_refine_diff_density_min -0.919
_refine_diff_density_rms 0.159
_refine_ls_extinction_method none
_refine_ls_goodness_of_fit_ref 0.763
_refine_ls_hydrogen_treatment constr
_refine_ls_matrix_type full
_refine_ls_number_parameters 255
_refine_ls_number_reflns 10354
_refine_ls_number_restraints 0
_refine_ls_restrained_S_all 0.763
_refine_ls_R_factor_all 0.0635
_refine_ls_R_factor_gt 0.0347
_refine_ls_shift/su_max 0.001
_refine_ls_shift/su_mean 0.000
_refine_ls_structure_factor_coef Fsqd
_refine_ls_weighting_details 'w=1/[\s^2^(Fo^2^)+(0.0386P)^2^] where P=(Fo^2^+2Fc^2^)/3'
_refine_ls_weighting_scheme calc
_refine_ls_wR_factor_gt 0.0715
_refine_ls_wR_factor_ref 0.0759
_reflns_Friedel_coverage 0.000
_reflns_number_gt 6172
_reflns_number_total 10354
_reflns_threshold_expression 'I > 2\s(I)'
_twin_special_details
;
Component 2 rotated by 178.5159\% 
around [-0.03 1.00 0.03] (reciprocal) or [-0.01 1.00 0.00] (direct)
;
_cod_data_source_file d2cc04803e2.cif
_cod_data_source_block dq0876
_cod_database_code 7130987
_manchester_internal_validation_user GFSW
_shelx_shelxl_version_number 2018/3
_shelx_space_group_comment
;
The symmetry employed for this shelxl refinement is uniquely defined
by the following loop, which should always be used as a source of
symmetry information in preference to the above space-group names.
They are only intended as comments.
;
_shelx_estimated_absorpt_t_max 0.807
_shelx_estimated_absorpt_t_min 0.213
_olex2_refinement_description
;
1. Twinned data refinement
 Scales: 0.56991
 0.43009
2.a Secondary CH2 refined with riding coordinates:
 C19(H19A,H19B), C18(H18A,H18B)
2.b Idealised Me refined as rotating group:
 C14(H14A,H14B,H14C), C7(H7A,H7B,H7C), C15(H15A,H15B,H15C), C17(H17A,H17B,
 H17C), C5(H5A,H5B,H5C), C6(H6A,H6B,H6C), C8(H8A,H8B,H8C), C13(H13A,H13B,H13C),
 C16(H16A,H16B,H16C), C20(H20A,H20B,H20C)
;
_olex2_exptl_crystal_mounting_method
'From a glass microfibre into a quartz capillary, then sealed at both ends using capillary wax. The outside was then coated with Hard As Nails(TM) clear polish to provide shatter resistance.'
_olex2_submission_special_instructions 'No special instructions were received'
_oxdiff_exptl_absorpt_empirical_details
;
Empirical correction (ABSPACK) includes:
- Absorption correction using spherical harmonics
- Frame scaling
;

loop_
_space_group_symop_operation_xyz
'x, y, z'
'-x+1/2, y+1/2, -z+1/2'
'-x, -y, -z'
'x-1/2, -y-1/2, z-1/2'

loop_
_atom_site_label
_atom_site_type_symbol
_atom_site_fract_x
_atom_site_fract_y
_atom_site_fract_z
_atom_site_U_iso_or_equiv
_atom_site_adp_type
_atom_site_occupancy
_atom_site_site_symmetry_order
_atom_site_calc_flag
_atom_site_refinement_flags_posn
_atom_site_refinement_flags_adp
_atom_site_refinement_flags_occupancy
_atom_site_disorder_assembly
_atom_site_disorder_group
Np1 Np 0.27951(2) 0.76426(3) 0.52012(2) 0.01287(9) Uani 1 1 d . . . . .
K1 K 0.50485(8) 0.26431(16) 0.56711(8) 0.0175(3) Uani 1 1 d . . . . .
Cl1 Cl 0.37267(11) 0.51519(18) 0.50173(10) 0.0197(4) Uani 1 1 d . . . . .
Cl2 Cl 0.42134(11) 0.93430(19) 0.56003(10) 0.0210(4) Uani 1 1 d . . . . .
P2 P 0.28852(12) 0.8505(2) 0.37018(11) 0.0198(4) Uani 1 1 d . . . . .
P1 P 0.13737(10) 0.7683(2) 0.59580(10) 0.0223(4) Uani 1 1 d . . . . .
O1 O 0.5421(3) 0.3803(5) 0.7076(3) 0.0225(11) Uani 1 1 d . . . . .
C9 C 0.2419(4) 0.9966(7) 0.4149(4) 0.0192(15) Uani 1 1 d . . . . .
C3 C 0.2675(5) 0.5875(7) 0.6453(4) 0.0170(15) Uani 1 1 d . . . . .
C11 C 0.1414(4) 0.7958(7) 0.4065(4) 0.0174(15) Uani 1 1 d . . . . .
C2 C 0.2924(4) 0.7393(8) 0.6718(3) 0.0172(13) Uani 1 1 d . . . . .
C4 C 0.1867(5) 0.5845(8) 0.6016(4) 0.0217(17) Uani 1 1 d . . . . .
C1 C 0.2304(5) 0.8501(8) 0.6478(4) 0.0228(18) Uani 1 1 d . . . . .
C10 C 0.1631(4) 0.9529(8) 0.4285(4) 0.0180(15) Uani 1 1 d . . . . .
C14 C 0.1052(5) 1.0620(9) 0.4578(5) 0.0280(18) Uani 1 1 d . . . . .
H14A H 0.050648 1.011973 0.456805 0.042 Uiso 1 1 calc R U . . .
H14B H 0.096827 1.155048 0.428160 0.042 Uiso 1 1 calc R U . . .
H14C H 0.130625 1.089522 0.507548 0.042 Uiso 1 1 calc R U . . .
C12 C 0.2025(4) 0.7281(8) 0.3730(4) 0.0184(14) Uani 1 1 d . . . . .
C7 C 0.3206(5) 0.4445(8) 0.6650(4) 0.0238(17) Uani 1 1 d . . . . .
H7A H 0.311904 0.373952 0.623815 0.036 Uiso 1 1 calc R U . . .
H7B H 0.303799 0.393834 0.706165 0.036 Uiso 1 1 calc R U . . .
H7C H 0.380260 0.473184 0.677608 0.036 Uiso 1 1 calc R U . . .
C15 C 0.0538(4) 0.7287(9) 0.4049(4) 0.0285(17) Uani 1 1 d . . . . .
H15A H 0.058181 0.617228 0.412029 0.043 Uiso 1 1 calc R U . . .
H15B H 0.017350 0.750850 0.358216 0.043 Uiso 1 1 calc R U . . .
H15C H 0.029522 0.775030 0.443392 0.043 Uiso 1 1 calc R U . . .
C17 C 0.5792(6) 0.6300(9) 0.6708(5) 0.031(2) Uani 1 1 d . . . . .
H17A H 0.609488 0.583086 0.636280 0.047 Uiso 1 1 calc R U . . .
H17B H 0.606642 0.726883 0.688430 0.047 Uiso 1 1 calc R U . . .
H17C H 0.520670 0.650096 0.647158 0.047 Uiso 1 1 calc R U . . .
C5 C 0.2406(6) 1.0201(8) 0.6638(5) 0.035(2) Uani 1 1 d . . . . .
H5A H 0.284438 1.062171 0.640181 0.053 Uiso 1 1 calc R U . . .
H5B H 0.256918 1.035589 0.715912 0.053 Uiso 1 1 calc R U . . .
H5C H 0.187069 1.072815 0.645602 0.053 Uiso 1 1 calc R U . . .
C6 C 0.3735(5) 0.7723(9) 0.7231(4) 0.0274(16) Uani 1 1 d . . . . .
H6A H 0.398436 0.675711 0.743816 0.041 Uiso 1 1 calc R U . . .
H6B H 0.362506 0.839530 0.761694 0.041 Uiso 1 1 calc R U . . .
H6C H 0.412772 0.823313 0.697263 0.041 Uiso 1 1 calc R U . . .
C19 C 0.5386(5) 0.2791(9) 0.7671(4) 0.0328(19) Uani 1 1 d . . . . .
H19A H 0.507787 0.329796 0.801014 0.039 Uiso 1 1 calc R U . . .
H19B H 0.596472 0.255954 0.793301 0.039 Uiso 1 1 calc R U . . .
C18 C 0.5805(5) 0.5233(9) 0.7326(5) 0.0290(18) Uani 1 1 d . . . . .
H18A H 0.639539 0.505333 0.757484 0.035 Uiso 1 1 calc R U . . .
H18B H 0.549723 0.570207 0.767428 0.035 Uiso 1 1 calc R U . . .
C8 C 0.1443(5) 0.4418(9) 0.5665(5) 0.0308(19) Uani 1 1 d . . . . .
H8A H 0.087235 0.467307 0.540868 0.046 Uiso 1 1 calc R U . . .
H8B H 0.141192 0.364424 0.603482 0.046 Uiso 1 1 calc R U . . .
H8C H 0.177035 0.400846 0.532325 0.046 Uiso 1 1 calc R U . . .
C13 C 0.2799(5) 1.1549(8) 0.4313(5) 0.0292(19) Uani 1 1 d . . . . .
H13A H 0.273863 1.186301 0.479679 0.044 Uiso 1 1 calc R U . . .
H13B H 0.250559 1.228636 0.395890 0.044 Uiso 1 1 calc R U . . .
H13C H 0.339877 1.152225 0.428809 0.044 Uiso 1 1 calc R U . . .
C16 C 0.1939(6) 0.5667(8) 0.3412(5) 0.0306(19) Uani 1 1 d . . . . .
H16A H 0.248507 0.532738 0.331885 0.046 Uiso 1 1 calc R U . . .
H16B H 0.152223 0.567557 0.295917 0.046 Uiso 1 1 calc R U . . .
H16C H 0.175257 0.496060 0.375209 0.046 Uiso 1 1 calc R U . . .
C20 C 0.4945(6) 0.1325(10) 0.7397(5) 0.038(2) Uani 1 1 d . . . . .
H20A H 0.437824 0.156223 0.712508 0.057 Uiso 1 1 calc R U . . .
H20B H 0.490112 0.065738 0.780433 0.057 Uiso 1 1 calc R U . . .
H20C H 0.526759 0.079985 0.708151 0.057 Uiso 1 1 calc R U . . .

loop_
_atom_site_aniso_label
_atom_site_aniso_U_11
_atom_site_aniso_U_22
_atom_site_aniso_U_33
_atom_site_aniso_U_23
_atom_site_aniso_U_13
_atom_site_aniso_U_12
Np1 0.01378(11) 0.01136(13) 0.01370(13) 0.00113(14) 0.00329(9) 0.00029(13)
K1 0.0175(6) 0.0146(7) 0.0205(7) -0.0003(7) 0.0040(6) -0.0008(6)
Cl1 0.0231(8) 0.0135(7) 0.0238(9) 0.0009(7) 0.0077(8) 0.0049(7)
Cl2 0.0232(8) 0.0178(8) 0.0218(10) -0.0014(7) 0.0041(8) -0.0077(7)
P2 0.0200(9) 0.0230(9) 0.0174(10) 0.0038(8) 0.0062(8) 0.0023(8)
P1 0.0171(7) 0.0272(10) 0.0246(9) 0.0062(10) 0.0094(7) 0.0069(9)
O1 0.028(3) 0.021(2) 0.016(3) 0.001(2) 0.000(2) -0.003(2)
C9 0.021(3) 0.012(3) 0.023(4) 0.005(3) -0.001(3) -0.001(3)
C3 0.025(4) 0.014(3) 0.014(4) 0.005(3) 0.007(3) -0.002(3)
C11 0.014(3) 0.015(3) 0.025(4) -0.004(3) 0.008(3) -0.002(3)
C2 0.021(3) 0.023(4) 0.008(3) 0.002(3) 0.006(3) -0.001(3)
C4 0.026(4) 0.016(3) 0.027(4) 0.005(3) 0.015(4) -0.002(3)
C1 0.038(5) 0.011(3) 0.024(5) -0.002(3) 0.018(4) 0.005(3)
C10 0.019(3) 0.019(3) 0.015(4) 0.005(3) 0.000(3) 0.004(3)
C14 0.031(4) 0.028(4) 0.026(5) 0.007(4) 0.007(4) 0.011(4)
C12 0.021(3) 0.018(3) 0.012(3) 0.000(3) -0.007(3) 0.002(3)
C7 0.026(4) 0.021(4) 0.025(4) 0.007(3) 0.008(4) 0.007(3)
C15 0.021(3) 0.029(4) 0.033(4) 0.001(4) 0.000(3) -0.007(4)
C17 0.047(5) 0.022(4) 0.026(5) -0.006(4) 0.009(4) -0.006(4)
C5 0.053(5) 0.018(4) 0.039(5) 0.002(4) 0.023(5) 0.002(4)
C6 0.031(4) 0.029(4) 0.023(4) 0.000(4) 0.007(3) -0.006(4)
C19 0.040(4) 0.035(5) 0.020(4) 0.004(4) -0.002(3) -0.007(4)
C18 0.033(4) 0.028(4) 0.027(5) -0.007(4) 0.007(4) -0.005(4)
C8 0.032(4) 0.025(4) 0.037(5) 0.001(4) 0.010(4) -0.011(4)
C13 0.028(4) 0.015(3) 0.043(6) 0.007(4) 0.001(4) -0.005(3)
C16 0.045(5) 0.017(4) 0.025(5) -0.009(4) -0.005(4) 0.001(4)
C20 0.046(5) 0.031(4) 0.031(5) 0.005(4) -0.005(5) -0.009(4)

loop_
_atom_type_symbol
_atom_type_description
_atom_type_scat_dispersion_real
_atom_type_scat_dispersion_imag
_atom_type_scat_source
C C 0.0033 0.0016 'International Tables Vol C Tables 4.2.6.8 and 6.1.1.4'
H H 0.0000 0.0000 'International Tables Vol C Tables 4.2.6.8 and 6.1.1.4'
Cl Cl 0.1484 0.1585 'International Tables Vol C Tables 4.2.6.8 and 6.1.1.4'
K K 0.2009 0.2494 'International Tables Vol C Tables 4.2.6.8 and 6.1.1.4'
Np Np -11.4937 4.1493 'International Tables Vol C Tables 4.2.6.8 and 6.1.1.4'
O O 0.0106 0.0060 'International Tables Vol C Tables 4.2.6.8 and 6.1.1.4'
P P 0.1023 0.0942 'International Tables Vol C Tables 4.2.6.8 and 6.1.1.4'

loop_
_geom_angle_atom_site_label_1
_geom_angle_atom_site_label_2
_geom_angle_atom_site_label_3
_geom_angle
_geom_angle_site_symmetry_1
_geom_angle_site_symmetry_3
_geom_angle_publ_flag
Cl1 Np1 Cl2 90.65(5) . . ?
Cl1 Np1 P2 86.88(5) . . ?
Cl1 Np1 P1 125.61(5) . . ?
Cl1 Np1 C9 122.14(15) . . ?
Cl1 Np1 C3 78.84(14) . . ?
Cl1 Np1 C11 111.16(14) . . ?
Cl1 Np1 C2 97.89(14) . . ?
Cl1 Np1 C4 89.78(14) . . ?
Cl1 Np1 C1 125.98(16) . . ?
Cl1 Np1 C10 135.15(15) . . ?
Cl1 Np1 C12 86.11(14) . . ?
Cl2 Np1 P2 86.02(5) . . ?
Cl2 Np1 P1 123.90(5) . . ?
Cl2 Np1 C9 81.85(15) . . ?
Cl2 Np1 C3 104.72(16) . . ?
Cl2 Np1 C11 131.74(14) . . ?
Cl2 Np1 C2 82.56(14) . . ?
Cl2 Np1 C4 131.39(18) . . ?
Cl2 Np1 C1 88.95(17) . . ?
Cl2 Np1 C10 106.24(15) . . ?
Cl2 Np1 C12 121.23(14) . . ?
P1 Np1 P2 130.86(5) . . ?
C9 Np1 P2 35.61(15) . . ?
C9 Np1 P1 104.83(15) . . ?
C9 Np1 C3 158.4(2) . . ?
C9 Np1 C2 136.9(2) . . ?
C9 Np1 C4 136.0(2) . . ?
C9 Np1 C10 28.80(19) . . ?
C9 Np1 C12 52.7(2) . . ?
C3 Np1 P2 162.09(14) . . ?
C3 Np1 P1 54.24(15) . . ?
C11 Np1 P2 54.58(14) . . ?
C11 Np1 P1 77.96(13) . . ?
C11 Np1 C9 49.96(19) . . ?
C11 Np1 C3 121.1(2) . . ?
C11 Np1 C2 132.33(18) . . ?
C11 Np1 C4 92.6(2) . . ?
C11 Np1 C10 30.0(2) . . ?
C11 Np1 C12 28.89(19) . . ?
C2 Np1 P2 167.65(14) . . ?
C2 Np1 P1 54.37(13) . . ?
C2 Np1 C3 29.2(2) . . ?
C4 Np1 P2 142.50(18) . . ?
C4 Np1 P1 35.91(14) . . ?
C4 Np1 C3 28.5(2) . . ?
C4 Np1 C2 49.3(2) . . ?
C4 Np1 C12 107.3(2) . . ?
C1 Np1 P2 146.84(15) . . ?
C1 Np1 P1 36.00(18) . . ?
C1 Np1 C9 111.2(2) . . ?
C1 Np1 C3 49.4(2) . . ?
C1 Np1 C11 108.7(2) . . ?
C1 Np1 C2 28.7(2) . . ?
C1 Np1 C4 53.3(2) . . ?
C1 Np1 C10 96.2(2) . . ?
C1 Np1 C12 137.4(2) . . ?
C10 Np1 P2 54.37(14) . . ?
C10 Np1 P1 78.56(14) . . ?
C10 Np1 C3 132.5(2) . . ?
C10 Np1 C2 124.88(19) . . ?
C10 Np1 C4 107.2(2) . . ?
C10 Np1 C12 49.5(2) . . ?
C12 Np1 P2 35.22(14) . . ?
C12 Np1 P1 104.27(14) . . ?
C12 Np1 C3 131.7(2) . . ?
C12 Np1 C2 155.97(19) . . ?
Cl1 K1 Np1 116.45(5) . 3_666 ?
Cl1 K1 Np1 40.59(3) 3_666 3_666 ?
Cl1 K1 Cl1 81.41(6) . 3_666 ?
Cl1 K1 Cl2 111.29(6) . 1_545 ?
Cl1 K1 Cl2 112.63(6) . 3_666 ?
Cl1 K1 Cl2 71.48(5) 3_666 3_666 ?
Cl1 K1 P2 71.42(5) 3_666 3_666 ?
Cl1 K1 P2 150.75(6) . 3_666 ?
Cl2 K1 Np1 40.59(3) 3_666 3_666 ?
Cl2 K1 Np1 108.28(5) 1_545 3_666 ?
Cl2 K1 Cl1 144.75(6) 1_545 3_666 ?
Cl2 K1 Cl2 73.29(5) 1_545 3_666 ?
Cl2 K1 P2 69.13(5) 3_666 3_666 ?
Cl2 K1 P2 97.33(6) 1_545 3_666 ?
P2 K1 Np1 44.78(3) 3_666 3_666 ?
O1 K1 Np1 111.13(11) . 3_666 ?
O1 K1 Cl1 97.85(11) . 3_666 ?
O1 K1 Cl1 97.28(11) . . ?
O1 K1 Cl2 112.17(11) . 1_545 ?
O1 K1 Cl2 145.59(12) . 3_666 ?
O1 K1 P2 76.47(11) . 3_666 ?
Np1 Cl1 K1 149.55(8) . . ?
Np1 Cl1 K1 88.70(5) . 3_666 ?
K1 Cl1 K1 98.59(6) . 3_666 ?
Np1 Cl2 K1 146.95(7) . 1_565 ?
Np1 Cl2 K1 85.41(5) . 3_666 ?
K1 Cl2 K1 106.70(5) 1_565 3_666 ?
Np1 P2 K1 79.92(5) . 3_666 ?
C9 P2 Np1 67.6(2) . . ?
C9 P2 K1 120.9(3) . 3_666 ?
C12 P2 Np1 68.3(2) . . ?
C12 P2 K1 121.9(2) . 3_666 ?
C12 P2 C9 90.4(3) . . ?
C4 P1 Np1 68.6(2) . . ?
C1 P1 Np1 67.5(2) . . ?
C1 P1 C4 90.3(4) . . ?
C19 O1 K1 119.3(4) . . ?
C18 O1 K1 128.8(4) . . ?
C18 O1 C19 110.8(6) . . ?
P2 C9 Np1 76.8(2) . . ?
C10 C9 Np1 75.7(4) . . ?
C10 C9 P2 112.4(5) . . ?
C10 C9 C13 123.7(6) . . ?
C13 C9 Np1 119.0(5) . . ?
C13 C9 P2 123.8(5) . . ?
C2 C3 Np1 74.7(4) . . ?
C2 C3 C7 124.1(7) . . ?
C4 C3 Np1 74.3(4) . . ?
C4 C3 C2 112.7(6) . . ?
C4 C3 C7 123.1(6) . . ?
C7 C3 Np1 121.1(4) . . ?
C10 C11 Np1 76.1(4) . . ?
C10 C11 C15 122.4(6) . . ?
C12 C11 Np1 77.3(4) . . ?
C12 C11 C10 112.0(6) . . ?
C12 C11 C15 124.2(6) . . ?
C15 C11 Np1 125.2(5) . . ?
C3 C2 Np1 76.0(4) . . ?
C3 C2 C6 123.4(7) . . ?
C1 C2 Np1 73.4(4) . . ?
C1 C2 C3 112.6(6) . . ?
C1 C2 C6 123.9(7) . . ?
C6 C2 Np1 121.3(4) . . ?
P1 C4 Np1 75.5(2) . . ?
C3 C4 Np1 77.2(4) . . ?
C3 C4 P1 111.9(5) . . ?
C3 C4 C8 124.4(7) . . ?
C8 C4 Np1 117.3(5) . . ?
C8 C4 P1 123.6(6) . . ?
P1 C1 Np1 76.5(3) . . ?
C2 C1 Np1 77.9(4) . . ?
C2 C1 P1 112.2(5) . . ?
C2 C1 C5 124.4(8) . . ?
C5 C1 Np1 113.4(5) . . ?
C5 C1 P1 123.3(6) . . ?
C9 C10 Np1 75.5(4) . . ?
C9 C10 C11 112.2(6) . . ?
C9 C10 C14 123.2(6) . . ?
C11 C10 Np1 73.9(4) . . ?
C11 C10 C14 124.4(6) . . ?
C14 C10 Np1 121.7(5) . . ?
C10 C14 H14A 109.5 . . ?
C10 C14 H14B 109.5 . . ?
C10 C14 H14C 109.5 . . ?
H14A C14 H14B 109.5 . . ?
H14A C14 H14C 109.5 . . ?
H14B C14 H14C 109.5 . . ?
P2 C12 Np1 76.5(2) . . ?
C11 C12 Np1 73.8(4) . . ?
C11 C12 P2 113.0(5) . . ?
C11 C12 C16 123.2(6) . . ?
C16 C12 Np1 118.7(5) . . ?
C16 C12 P2 123.8(5) . . ?
C3 C7 H7A 109.5 . . ?
C3 C7 H7B 109.5 . . ?
C3 C7 H7C 109.5 . . ?
H7A C7 H7B 109.5 . . ?
H7A C7 H7C 109.5 . . ?
H7B C7 H7C 109.5 . . ?
C11 C15 H15A 109.5 . . ?
C11 C15 H15B 109.5 . . ?
C11 C15 H15C 109.5 . . ?
H15A C15 H15B 109.5 . . ?
H15A C15 H15C 109.5 . . ?
H15B C15 H15C 109.5 . . ?
H17A C17 H17B 109.5 . . ?
H17A C17 H17C 109.5 . . ?
H17B C17 H17C 109.5 . . ?
C18 C17 H17A 109.5 . . ?
C18 C17 H17B 109.5 . . ?
C18 C17 H17C 109.5 . . ?
C1 C5 H5A 109.5 . . ?
C1 C5 H5B 109.5 . . ?
C1 C5 H5C 109.5 . . ?
H5A C5 H5B 109.5 . . ?
H5A C5 H5C 109.5 . . ?
H5B C5 H5C 109.5 . . ?
C2 C6 H6A 109.5 . . ?
C2 C6 H6B 109.5 . . ?
C2 C6 H6C 109.5 . . ?
H6A C6 H6B 109.5 . . ?
H6A C6 H6C 109.5 . . ?
H6B C6 H6C 109.5 . . ?
O1 C19 H19A 109.7 . . ?
O1 C19 H19B 109.7 . . ?
O1 C19 C20 109.7(7) . . ?
H19A C19 H19B 108.2 . . ?
C20 C19 H19A 109.7 . . ?
C20 C19 H19B 109.7 . . ?
O1 C18 C17 110.2(7) . . ?
O1 C18 H18A 109.6 . . ?
O1 C18 H18B 109.6 . . ?
C17 C18 H18A 109.6 . . ?
C17 C18 H18B 109.6 . . ?
H18A C18 H18B 108.1 . . ?
C4 C8 H8A 109.5 . . ?
C4 C8 H8B 109.5 . . ?
C4 C8 H8C 109.5 . . ?
H8A C8 H8B 109.5 . . ?
H8A C8 H8C 109.5 . . ?
H8B C8 H8C 109.5 . . ?
C9 C13 H13A 109.5 . . ?
C9 C13 H13B 109.5 . . ?
C9 C13 H13C 109.5 . . ?
H13A C13 H13B 109.5 . . ?
H13A C13 H13C 109.5 . . ?
H13B C13 H13C 109.5 . . ?
C12 C16 H16A 109.5 . . ?
C12 C16 H16B 109.5 . . ?
C12 C16 H16C 109.5 . . ?
H16A C16 H16B 109.5 . . ?
H16A C16 H16C 109.5 . . ?
H16B C16 H16C 109.5 . . ?
C19 C20 H20A 109.5 . . ?
C19 C20 H20B 109.5 . . ?
C19 C20 H20C 109.5 . . ?
H20A C20 H20B 109.5 . . ?
H20A C20 H20C 109.5 . . ?
H20B C20 H20C 109.5 . . ?

loop_
_geom_bond_atom_site_label_1
_geom_bond_atom_site_label_2
_geom_bond_distance
_geom_bond_site_symmetry_2
_geom_bond_publ_flag
Np1 Cl1 2.7004(15) . ?
Np1 Cl2 2.7082(17) . ?
Np1 P2 2.9688(19) . ?
Np1 P1 2.9388(15) . ?
Np1 C9 2.819(7) . ?
Np1 C3 2.864(7) . ?
Np1 C11 2.792(8) . ?
Np1 C2 2.848(6) . ?
Np1 C4 2.827(6) . ?
Np1 C1 2.791(7) . ?
Np1 C10 2.821(7) . ?
Np1 C12 2.836(7) . ?
K1 Cl1 3.134(2) . ?
K1 Cl1 3.213(2) 3_666 ?
K1 Cl2 3.368(2) 3_666 ?
K1 Cl2 3.164(2) 1_545 ?
K1 P2 3.465(2) 3_666 ?
K1 O1 2.799(5) . ?
P2 C9 1.776(7) . ?
P2 C12 1.761(7) . ?
P1 C4 1.781(7) . ?
P1 C1 1.776(9) . ?
O1 C19 1.440(9) . ?
O1 C18 1.429(9) . ?
C9 C10 1.403(9) . ?
C9 C13 1.515(10) . ?
C3 C2 1.442(10) . ?
C3 C4 1.402(12) . ?
C3 C7 1.515(10) . ?
C11 C10 1.451(10) . ?
C11 C12 1.404(9) . ?
C11 C15 1.528(9) . ?
C2 C1 1.400(10) . ?
C2 C6 1.498(11) . ?
C4 C8 1.508(11) . ?
C1 C5 1.513(10) . ?
C10 C14 1.513(10) . ?
C14 H14A 0.9800 . ?
C14 H14B 0.9800 . ?
C14 H14C 0.9800 . ?
C12 C16 1.524(10) . ?
C7 H7A 0.9800 . ?
C7 H7B 0.9800 . ?
C7 H7C 0.9800 . ?
C15 H15A 0.9800 . ?
C15 H15B 0.9800 . ?
C15 H15C 0.9800 . ?
C17 H17A 0.9800 . ?
C17 H17B 0.9800 . ?
C17 H17C 0.9800 . ?
C17 C18 1.490(11) . ?
C5 H5A 0.9800 . ?
C5 H5B 0.9800 . ?
C5 H5C 0.9800 . ?
C6 H6A 0.9800 . ?
C6 H6B 0.9800 . ?
C6 H6C 0.9800 . ?
C19 H19A 0.9900 . ?
C19 H19B 0.9900 . ?
C19 C20 1.503(12) . ?
C18 H18A 0.9900 . ?
C18 H18B 0.9900 . ?
C8 H8A 0.9800 . ?
C8 H8B 0.9800 . ?
C8 H8C 0.9800 . ?
C13 H13A 0.9800 . ?
C13 H13B 0.9800 . ?
C13 H13C 0.9800 . ?
C16 H16A 0.9800 . ?
C16 H16B 0.9800 . ?
C16 H16C 0.9800 . ?
C20 H20A 0.9800 . ?
C20 H20B 0.9800 . ?
C20 H20C 0.9800 . ?

loop_
_geom_torsion_atom_site_label_1
_geom_torsion_atom_site_label_2
_geom_torsion_atom_site_label_3
_geom_torsion_atom_site_label_4
_geom_torsion
_geom_torsion_site_symmetry_1
_geom_torsion_site_symmetry_2
_geom_torsion_site_symmetry_3
_geom_torsion_site_symmetry_4
_geom_torsion_publ_flag
Np1 P2 C9 C10 -68.2(5) . . . . ?
Np1 P2 C9 C13 116.3(7) . . . . ?
Np1 P2 C12 C11 65.6(5) . . . . ?
Np1 P2 C12 C16 -115.7(6) . . . . ?
Np1 P1 C4 C3 69.4(5) . . . . ?
Np1 P1 C4 C8 -113.4(7) . . . . ?
Np1 P1 C1 C2 -70.7(4) . . . . ?
Np1 P1 C1 C5 109.4(6) . . . . ?
Np1 C9 C10 C11 -65.5(6) . . . . ?
Np1 C9 C10 C14 118.6(7) . . . . ?
Np1 C3 C2 C1 65.0(5) . . . . ?
Np1 C3 C2 C6 -118.5(6) . . . . ?
Np1 C3 C4 P1 -68.3(4) . . . . ?
Np1 C3 C4 C8 114.5(7) . . . . ?
Np1 C11 C10 C9 66.5(6) . . . . ?
Np1 C11 C10 C14 -117.7(7) . . . . ?
Np1 C11 C12 P2 -67.2(4) . . . . ?
Np1 C11 C12 C16 114.0(7) . . . . ?
Np1 C2 C1 P1 69.8(4) . . . . ?
Np1 C2 C1 C5 -110.2(7) . . . . ?
K1 P2 C9 Np1 -62.1(2) 3_666 . . . ?
K1 P2 C9 C10 -130.4(5) 3_666 . . . ?
K1 P2 C9 C13 54.2(8) 3_666 . . . ?
K1 P2 C12 Np1 61.9(2) 3_666 . . . ?
K1 P2 C12 C11 127.5(5) 3_666 . . . ?
K1 P2 C12 C16 -53.7(7) 3_666 . . . ?
K1 O1 C19 C20 -13.4(8) . . . . ?
K1 O1 C18 C17 15.5(9) . . . . ?
P2 C9 C10 Np1 68.9(4) . . . . ?
P2 C9 C10 C11 3.5(8) . . . . ?
P2 C9 C10 C14 -172.4(6) . . . . ?
C9 P2 C12 Np1 -65.6(3) . . . . ?
C9 P2 C12 C11 0.0(6) . . . . ?
C9 P2 C12 C16 178.7(7) . . . . ?
C3 C2 C1 Np1 -66.6(5) . . . . ?
C3 C2 C1 P1 3.2(7) . . . . ?
C3 C2 C1 C5 -176.8(7) . . . . ?
C2 C3 C4 Np1 65.5(5) . . . . ?
C2 C3 C4 P1 -2.8(8) . . . . ?
C2 C3 C4 C8 -180.0(6) . . . . ?
C4 P1 C1 Np1 66.6(2) . . . . ?
C4 P1 C1 C2 -4.1(5) . . . . ?
C4 P1 C1 C5 176.0(6) . . . . ?
C4 C3 C2 Np1 -65.2(5) . . . . ?
C4 C3 C2 C1 -0.3(8) . . . . ?
C4 C3 C2 C6 176.2(6) . . . . ?
C1 P1 C4 Np1 -65.6(3) . . . . ?
C1 P1 C4 C3 3.9(5) . . . . ?
C1 P1 C4 C8 -178.9(6) . . . . ?
C10 C11 C12 Np1 69.2(6) . . . . ?
C10 C11 C12 P2 1.9(8) . . . . ?
C10 C11 C12 C16 -176.8(7) . . . . ?
C12 P2 C9 Np1 66.2(2) . . . . ?
C12 P2 C9 C10 -2.0(6) . . . . ?
C12 P2 C9 C13 -177.5(7) . . . . ?
C12 C11 C10 Np1 -69.9(6) . . . . ?
C12 C11 C10 C9 -3.5(10) . . . . ?
C12 C11 C10 C14 172.4(7) . . . . ?
C7 C3 C2 Np1 117.6(6) . . . . ?
C7 C3 C2 C1 -177.5(6) . . . . ?
C7 C3 C2 C6 -1.0(10) . . . . ?
C7 C3 C4 Np1 -117.2(6) . . . . ?
C7 C3 C4 P1 174.4(5) . . . . ?
C7 C3 C4 C8 -2.8(11) . . . . ?
C15 C11 C10 Np1 123.1(7) . . . . ?
C15 C11 C10 C9 -170.4(7) . . . . ?
C15 C11 C10 C14 5.4(12) . . . . ?
C15 C11 C12 Np1 -124.1(7) . . . . ?
C15 C11 C12 P2 168.6(6) . . . . ?
C15 C11 C12 C16 -10.1(12) . . . . ?
C6 C2 C1 Np1 117.0(6) . . . . ?
C6 C2 C1 P1 -173.2(5) . . . . ?
C6 C2 C1 C5 6.8(10) . . . . ?
C19 O1 C18 C17 -176.8(6) . . . . ?
C18 O1 C19 C20 177.5(7) . . . . ?
C13 C9 C10 Np1 -115.6(8) . . . . ?
C13 C9 C10 C11 178.9(7) . . . . ?
C13 C9 C10 C14 3.0(12) . . . . ?

loop_
_twin_individual_id
_twin_individual_mass_fraction_refined
1 0.56991
2 0.43009
